data_4509442
loop_
_publ_author_name
'Su, Zhi'
'Xu, Jing'
'Fan, Jian'
'Liu, De-Jun'
'Chu, Qian'
'Chen, Man-Sheng'
'Chen, Shui-Sheng'
'Liu, Guang-Xiang'
'Wang, Xiao-Feng'
'Sun, Wei-Yin'

_publ_section_title
;
 Synthesis, Crystal Structure, and Photoluminescence of Coordination
 Polymers with Mixed Ligands and Diverse Topologies
;
_journal_issue 6
_journal_name_full 'Crystal Growth &amp; Design'
_journal_page_first 2801
_journal_paper_doi 10.1021/cg900059m
_journal_volume 9
_journal_year 2009
_chemical_formula_moiety 'C62 H40 N12 O16 Zn4, 2(H2O)'
_chemical_formula_sum 'C62 H44 N12 O18 Zn4'
_chemical_formula_weight 1506.57
_chemical_name_systematic
; 
 ? 
;
_space_group_IT_number 29
_symmetry_cell_setting orthorhombic
_symmetry_space_group_name_Hall 'P 2c -2ac'
_symmetry_space_group_name_H-M 'P c a 21'
_atom_sites_solution_hydrogens geom
_atom_sites_solution_primary direct
_atom_sites_solution_secondary difmap
_audit_creation_method SHELXL-97
_cell_angle_alpha 90.00
_cell_angle_beta 90.00
_cell_angle_gamma 90.00
_cell_formula_units_Z 4
_cell_length_a 25.7057(17)
_cell_length_b 11.8041(8)
_cell_length_c 20.9672(13)
_cell_measurement_reflns_used 6068
_cell_measurement_temperature 293(2)
_cell_measurement_theta_max 23.99
_cell_measurement_theta_min 2.34
_cell_volume 6362.1(7)
_computing_cell_refinement 'Bruker SMART'
_computing_data_collection 'Bruker SMART'
_computing_data_reduction 'Bruker SAINT'
_computing_molecular_graphics 'Bruker SHELXTL'
_computing_publication_material 'Bruker SHELXTL'
_computing_structure_refinement 'SHELXL-97 (Sheldrick, 1997)'
_computing_structure_solution 'SHELXS-97 (Sheldrick, 1990)'
_diffrn_ambient_temperature 293(2)
_diffrn_measured_fraction_theta_full 0.999
_diffrn_measured_fraction_theta_max 0.999
_diffrn_measurement_device_type 'CCD area detector'
_diffrn_measurement_method 'phi and omega scans'
_diffrn_radiation_monochromator graphite
_diffrn_radiation_source 'fine-focus sealed tube'
_diffrn_radiation_type MoK\a
_diffrn_radiation_wavelength 0.71073
_diffrn_reflns_av_R_equivalents 0.0696
_diffrn_reflns_av_sigmaI/netI 0.0814
_diffrn_reflns_limit_h_max 30
_diffrn_reflns_limit_h_min -23
_diffrn_reflns_limit_k_max 13
_diffrn_reflns_limit_k_min -14
_diffrn_reflns_limit_l_max 25
_diffrn_reflns_limit_l_min -21
_diffrn_reflns_number 31113
_diffrn_reflns_theta_full 25.25
_diffrn_reflns_theta_max 25.25
_diffrn_reflns_theta_min 1.86
_exptl_absorpt_coefficient_mu 1.572
_exptl_absorpt_correction_T_max 0.8846
_exptl_absorpt_correction_T_min 0.6947
_exptl_absorpt_correction_type multi-scan
_exptl_absorpt_process_details sadabs,bruker(2000)
_exptl_crystal_colour colorless
_exptl_crystal_density_diffrn 1.573
_exptl_crystal_density_method 'not measured'
_exptl_crystal_description block
_exptl_crystal_F_000 3056
_exptl_crystal_size_max 0.25
_exptl_crystal_size_mid 0.20
_exptl_crystal_size_min 0.08
_refine_diff_density_max 0.647
_refine_diff_density_min -0.371
_refine_diff_density_rms 0.082
_refine_ls_abs_structure_details 'Flack H D (1983), Acta Cryst. A39, 876-881'
_refine_ls_abs_structure_Flack 0.007(14)
_refine_ls_extinction_method none
_refine_ls_goodness_of_fit_ref 0.972
_refine_ls_hydrogen_treatment constr
_refine_ls_matrix_type full
_refine_ls_number_parameters 865
_refine_ls_number_reflns 10538
_refine_ls_number_restraints 81
_refine_ls_restrained_S_all 0.979
_refine_ls_R_factor_all 0.0689
_refine_ls_R_factor_gt 0.0523
_refine_ls_shift/su_max 0.001
_refine_ls_shift/su_mean 0.000
_refine_ls_structure_factor_coef Fsqd
_refine_ls_weighting_details 'calc w=1/[\s^2^(Fo^2^)+(0.0503P)^2^+0.0000P] where P=(Fo^2^+2Fc^2^)/3'
_refine_ls_weighting_scheme calc
_refine_ls_wR_factor_gt 0.1096
_refine_ls_wR_factor_ref 0.1155
_reflns_number_gt 8005
_reflns_number_total 10538
_reflns_threshold_expression >2sigma(I)
_cod_data_source_file cg900059msup1.cif
_cod_data_source_block 4
_cod_depositor_comments
;
The following automatic conversions were performed:

'_symmetry_cell_setting' value 'Orthorhombic' changed to
'orthorhombic' according to
/home/saulius/struct/CIF-dictionaries/cif_core.dic dictionary named
'cif_core.dic' version 2.4.2 from 2011-04-26.

Automatic conversion script
Id: cif_fix_values 1891 2012-01-12 08:04:46Z andrius 
;
_cod_original_sg_symbol_H-M Pca2(1)
_cod_database_code 4509442

loop_
_symmetry_equiv_pos_as_xyz
'x, y, z'
'-x, -y, z+1/2'
'x+1/2, -y, z'
'-x+1/2, y, z+1/2'

loop_
_atom_site_label
_atom_site_type_symbol
_atom_site_fract_x
_atom_site_fract_y
_atom_site_fract_z
_atom_site_U_iso_or_equiv
_atom_site_adp_type
_atom_site_occupancy
_atom_site_symmetry_multiplicity
_atom_site_calc_flag
_atom_site_refinement_flags
Zn1 Zn 0.60080(3) 0.13733(6) 0.89634(3) 0.02986(19) Uani 1 1 d .
Zn2 Zn 0.58020(3) -0.13856(6) 0.90682(4) 0.03102(19) Uani 1 1 d .
Zn3 Zn 0.71670(3) 0.36970(6) 0.96175(4) 0.0310(2) Uani 1 1 d .
Zn4 Zn 0.46128(3) -0.37183(6) 0.83621(4) 0.0331(2) Uani 1 1 d .
C1 C 0.7817(3) -0.1590(6) 0.8258(4) 0.0314(17) Uani 1 1 d .
C2 C 0.7951(3) -0.0475(6) 0.8216(3) 0.0329(17) Uani 1 1 d .
H2 H 0.7702 0.0091 0.8263 0.039 Uiso 1 1 calc R
C3 C 0.8468(3) -0.0209(6) 0.8101(3) 0.0280(17) Uani 1 1 d .
C4 C 0.8853(3) -0.1041(6) 0.8004(3) 0.0342(18) Uani 1 1 d .
H4 H 0.9196 -0.0847 0.7912 0.041 Uiso 1 1 calc R
C5 C 0.8696(3) -0.2169(5) 0.8053(4) 0.0347(18) Uani 1 1 d .
C6 C 0.8190(3) -0.2448(6) 0.8165(4) 0.0346(19) Uani 1 1 d .
H6 H 0.8091 -0.3205 0.8180 0.041 Uiso 1 1 calc R
C7 C 0.7115(3) -0.3051(7) 0.8413(6) 0.084(4) Uani 1 1 d .
H7 H 0.7302 -0.3696 0.8301 0.101 Uiso 1 1 calc R
C8 C 0.6627(3) -0.3033(6) 0.8607(5) 0.077(3) Uani 1 1 d .
H8 H 0.6407 -0.3657 0.8631 0.092 Uiso 1 1 calc R
C9 C 0.6903(3) -0.1356(6) 0.8636(3) 0.0358(17) Uani 1 1 d .
H9 H 0.6914 -0.0576 0.8699 0.043 Uiso 1 1 calc R
C10 C 0.8302(3) 0.1823(7) 0.7862(5) 0.072(3) Uani 1 1 d .
H10 H 0.7960 0.1759 0.7721 0.086 Uiso 1 1 calc R
C11 C 0.8584(3) 0.2775(6) 0.7909(5) 0.057(3) Uani 1 1 d .
H11 H 0.8469 0.3491 0.7788 0.068 Uiso 1 1 calc R
C12 C 0.9070(3) 0.1456(6) 0.8246(4) 0.0361(19) Uani 1 1 d .
H12 H 0.9352 0.1061 0.8413 0.043 Uiso 1 1 calc R
C13 C 0.9526(3) -0.3010(7) 0.7644(5) 0.0698(18) Uani 1 1 d U
H13 H 0.9665 -0.2390 0.7430 0.084 Uiso 1 1 calc R
C14 C 0.9739(4) -0.4052(7) 0.7693(5) 0.0684(17) Uani 1 1 d U
H14 H 1.0053 -0.4275 0.7513 0.082 Uiso 1 1 calc R
C15 C 0.9036(3) -0.4089(6) 0.8215(4) 0.0508(16) Uani 1 1 d U
H15 H 0.8767 -0.4333 0.8478 0.061 Uiso 1 1 calc R
C16 C 0.3982(3) 0.1678(6) 0.9720(4) 0.0296(17) Uani 1 1 d .
C17 C 0.3837(3) 0.0522(5) 0.9725(3) 0.0289(16) Uani 1 1 d .
H17 H 0.4087 -0.0040 0.9671 0.035 Uiso 1 1 calc R
C18 C 0.3329(3) 0.0240(6) 0.9810(3) 0.0285(17) Uani 1 1 d .
C19 C 0.2951(3) 0.1042(5) 0.9905(3) 0.0276(16) Uani 1 1 d .
H19 H 0.2604 0.0846 0.9962 0.033 Uiso 1 1 calc R
C20 C 0.3118(3) 0.2187(6) 0.9910(3) 0.0267(16) Uani 1 1 d .
C21 C 0.3621(3) 0.2505(6) 0.9812(3) 0.0301(17) Uani 1 1 d .
H21 H 0.3715 0.3265 0.9808 0.036 Uiso 1 1 calc R
C22 C 0.4715(3) 0.3023(7) 0.9744(5) 0.0569(16) Uani 1 1 d U
H22 H 0.4546 0.3623 0.9943 0.068 Uiso 1 1 calc R
C23 C 0.5203(3) 0.3012(6) 0.9534(4) 0.0561(16) Uani 1 1 d U
H23 H 0.5434 0.3617 0.9565 0.067 Uiso 1 1 calc R
C24 C 0.4891(3) 0.1411(6) 0.9349(4) 0.0382(14) Uani 1 1 d U
H24 H 0.4857 0.0655 0.9231 0.046 Uiso 1 1 calc R
C25 C 0.3523(3) -0.1823(6) 0.9832(5) 0.073(3) Uani 1 1 d .
H25 H 0.3881 -0.1781 0.9891 0.087 Uiso 1 1 calc R
C26 C 0.3237(3) -0.2775(6) 0.9769(5) 0.064(3) Uani 1 1 d .
H26 H 0.3371 -0.3506 0.9762 0.077 Uiso 1 1 calc R
C27 C 0.2711(3) -0.1389(5) 0.9729(4) 0.0364(18) Uani 1 1 d .
H27 H 0.2406 -0.0971 0.9696 0.044 Uiso 1 1 calc R
C28 C 0.2270(3) 0.3014(7) 1.0307(5) 0.062(3) Uani 1 1 d .
H28 H 0.2130 0.2380 1.0506 0.074 Uiso 1 1 calc R
C29 C 0.2051(3) 0.4041(6) 1.0271(5) 0.065(3) Uani 1 1 d .
H29 H 0.1732 0.4244 1.0446 0.077 Uiso 1 1 calc R
C30 C 0.2778(3) 0.4139(5) 0.9781(3) 0.0313(16) Uani 1 1 d .
H30 H 0.3061 0.4409 0.9550 0.038 Uiso 1 1 calc R
C31 C 0.7004(3) 0.2664(7) 0.7588(3) 0.0375(19) Uani 1 1 d .
C32 C 0.6968(4) 0.2224(9) 0.6958(5) 0.081(3) Uani 1 1 d .
H32 H 0.6781 0.1564 0.6878 0.097 Uiso 1 1 calc R
C33 C 0.7217(5) 0.2797(13) 0.6461(4) 0.114(5) Uani 1 1 d .
H33 H 0.7190 0.2514 0.6048 0.137 Uiso 1 1 calc R
C34 C 0.7489(5) 0.3735(10) 0.6562(5) 0.093(4) Uani 1 1 d .
H34 H 0.7650 0.4093 0.6220 0.112 Uiso 1 1 calc R
C35 C 0.7537(4) 0.4179(7) 0.7155(4) 0.060(2) Uani 1 1 d .
H35 H 0.7734 0.4830 0.7218 0.072 Uiso 1 1 calc R
C36 C 0.7289(3) 0.3655(6) 0.7677(4) 0.0365(18) Uani 1 1 d .
C37 C 0.6735(3) 0.2004(7) 0.8107(4) 0.036(2) Uani 1 1 d .
C38 C 0.7374(3) 0.4101(6) 0.8314(4) 0.0343(17) Uani 1 1 d .
C39 C 0.6093(3) 0.1960(7) 1.0611(4) 0.041(2) Uani 1 1 d .
C40 C 0.5832(4) 0.2524(9) 1.1093(5) 0.074(3) Uani 1 1 d .
H40 H 0.5870 0.3304 1.1134 0.089 Uiso 1 1 calc R
C41 C 0.5514(4) 0.1940(11) 1.1518(5) 0.096(4) Uani 1 1 d .
H41 H 0.5319 0.2337 1.1817 0.115 Uiso 1 1 calc R
C42 C 0.5490(4) 0.0801(10) 1.1496(5) 0.083(4) Uani 1 1 d .
H42 H 0.5287 0.0407 1.1789 0.100 Uiso 1 1 calc R
C43 C 0.5757(3) 0.0245(8) 1.1056(4) 0.056(2) Uani 1 1 d .
H43 H 0.5745 -0.0543 1.1057 0.067 Uiso 1 1 calc R
C44 C 0.6056(3) 0.0787(6) 1.0587(3) 0.0341(18) Uani 1 1 d .
C45 C 0.6433(3) 0.2582(6) 1.0156(4) 0.0351(19) Uani 1 1 d .
C46 C 0.6341(3) 0.0081(6) 1.0107(3) 0.0317(17) Uani 1 1 d .
C47 C 0.5799(3) -0.0854(7) 0.7437(3) 0.0374(19) Uani 1 1 d .
C48 C 0.6094(4) -0.0333(8) 0.7000(5) 0.072(3) Uani 1 1 d .
H48 H 0.6104 0.0454 0.6990 0.086 Uiso 1 1 calc R
C49 C 0.6377(5) -0.0936(10) 0.6571(5) 0.111(5) Uani 1 1 d .
H49 H 0.6587 -0.0560 0.6279 0.134 Uiso 1 1 calc R
C50 C 0.6354(5) -0.2126(10) 0.6569(5) 0.094(4) Uani 1 1 d .
H50 H 0.6548 -0.2541 0.6276 0.113 Uiso 1 1 calc R
C51 C 0.6041(3) -0.2671(7) 0.7004(4) 0.056(2) Uani 1 1 d .
H51 H 0.6022 -0.3458 0.7007 0.068 Uiso 1 1 calc R
C52 C 0.5758(3) -0.2050(7) 0.7433(3) 0.0382(19) Uani 1 1 d .
C53 C 0.5499(3) -0.0089(6) 0.7900(4) 0.0362(18) Uani 1 1 d .
C54 C 0.5399(3) -0.2628(6) 0.7892(4) 0.0303(18) Uani 1 1 d .
C55 C 0.4464(3) -0.3612(6) 1.0335(3) 0.0321(16) Uani 1 1 d .
C56 C 0.4217(3) -0.4101(7) 1.0842(4) 0.051(2) Uani 1 1 d .
H56 H 0.4039 -0.4777 1.0778 0.061 Uiso 1 1 calc R
C57 C 0.4222(3) -0.3626(8) 1.1452(4) 0.055(2) Uani 1 1 d .
H57 H 0.4049 -0.3978 1.1788 0.066 Uiso 1 1 calc R
C58 C 0.4487(3) -0.2623(7) 1.1546(4) 0.049(2) Uani 1 1 d .
H58 H 0.4492 -0.2284 1.1946 0.059 Uiso 1 1 calc R
C59 C 0.4745(3) -0.2129(7) 1.1040(4) 0.0418(19) Uani 1 1 d .
H59 H 0.4917 -0.1446 1.1105 0.050 Uiso 1 1 calc R
C60 C 0.4758(3) -0.2614(6) 1.0434(3) 0.0344(18) Uani 1 1 d .
C61 C 0.4404(3) -0.4101(6) 0.9675(4) 0.0336(17) Uani 1 1 d .
C62 C 0.5035(3) -0.1964(6) 0.9897(4) 0.0332(18) Uani 1 1 d .
N1 N 0.6500(2) -0.1970(4) 0.8765(3) 0.0302(14) Uani 1 1 d .
N2 N 0.7302(2) -0.1957(4) 0.8402(3) 0.0301(13) Uani 1 1 d .
N3 N 0.9061(2) 0.2545(4) 0.8158(3) 0.0353(15) Uani 1 1 d .
N4 N 0.8617(2) 0.0966(5) 0.8064(3) 0.0336(14) Uani 1 1 d .
N5 N 0.9425(3) -0.4718(5) 0.8044(3) 0.0501(14) Uani 1 1 d U
N6 N 0.9069(3) -0.3048(5) 0.7969(3) 0.0525(15) Uani 1 1 d U
N7 N 0.5318(2) 0.1979(5) 0.9267(3) 0.0394(13) Uani 1 1 d U
N8 N 0.4512(2) 0.1994(5) 0.9611(3) 0.0402(13) Uani 1 1 d U
N9 N 0.2726(2) -0.2511(4) 0.9719(3) 0.0286(13) Uani 1 1 d .
N10 N 0.3182(2) -0.0926(4) 0.9793(3) 0.0272(13) Uani 1 1 d .
N11 N 0.2375(2) 0.4747(4) 0.9934(3) 0.0289(13) Uani 1 1 d .
N12 N 0.2735(2) 0.3067(4) 0.9998(3) 0.0283(14) Uani 1 1 d .
O1 O 0.7010(2) 0.1295(4) 0.8392(3) 0.0479(13) Uani 1 1 d .
O2 O 0.62599(19) 0.2162(4) 0.8195(2) 0.0394(13) Uani 1 1 d .
O3 O 0.77697(19) 0.4664(4) 0.8430(3) 0.0493(14) Uani 1 1 d .
O4 O 0.70239(19) 0.3853(4) 0.8716(2) 0.0373(12) Uani 1 1 d .
O5 O 0.6657(2) 0.3468(4) 1.0338(2) 0.0477(14) Uani 1 1 d .
O6 O 0.65043(18) 0.2217(4) 0.9597(2) 0.0348(12) Uani 1 1 d .
O7 O 0.6740(2) -0.0402(5) 1.0252(3) 0.0565(16) Uani 1 1 d .
O8 O 0.61290(19) 0.0003(4) 0.9557(2) 0.0371(12) Uani 1 1 d .
O9 O 0.5131(2) 0.0447(5) 0.7707(3) 0.0604(16) Uani 1 1 d .
O10 O 0.5684(2) -0.0024(4) 0.8471(2) 0.0393(12) Uani 1 1 d .
O11 O 0.5172(2) -0.3499(4) 0.7695(3) 0.0415(13) Uani 1 1 d .
O12 O 0.53054(19) -0.2238(4) 0.8424(3) 0.0415(13) Uani 1 1 d .
O13 O 0.4731(2) -0.3774(4) 0.9259(2) 0.0432(13) Uani 1 1 d .
O14 O 0.40370(18) -0.4769(4) 0.9571(3) 0.0451(13) Uani 1 1 d .
O15 O 0.4786(2) -0.1256(4) 0.9593(3) 0.0434(13) Uani 1 1 d .
O16 O 0.55116(18) -0.2166(4) 0.9828(2) 0.0363(12) Uani 1 1 d .
O17 O 0.5953(3) 0.4531(8) 0.8304(7) 0.166(4) Uani 1 1 d .
O18 O 0.5819(4) 0.5492(10) 0.9691(10) 0.284(10) Uani 1 1 d .

loop_
_atom_site_aniso_label
_atom_site_aniso_U_11
_atom_site_aniso_U_22
_atom_site_aniso_U_33
_atom_site_aniso_U_23
_atom_site_aniso_U_13
_atom_site_aniso_U_12
Zn1 0.0257(4) 0.0280(4) 0.0359(5) -0.0004(4) 0.0030(4) -0.0038(3)
Zn2 0.0278(4) 0.0283(4) 0.0370(5) -0.0031(4) 0.0041(4) -0.0051(4)
Zn3 0.0325(5) 0.0202(4) 0.0404(5) 0.0000(4) 0.0026(4) -0.0019(3)
Zn4 0.0339(5) 0.0190(4) 0.0463(5) -0.0013(4) 0.0020(4) -0.0012(4)
C1 0.029(4) 0.024(4) 0.041(4) -0.001(3) 0.007(4) 0.001(3)
C2 0.037(4) 0.023(4) 0.039(4) -0.002(3) 0.004(3) 0.001(3)
C3 0.030(4) 0.022(4) 0.032(4) 0.001(3) 0.001(3) 0.002(3)
C4 0.033(4) 0.028(4) 0.042(4) 0.003(3) 0.001(3) -0.003(3)
C5 0.030(4) 0.016(4) 0.058(5) 0.005(3) 0.011(4) 0.011(3)
C6 0.031(4) 0.015(4) 0.057(5) 0.004(3) 0.011(4) -0.001(3)
C7 0.050(6) 0.019(4) 0.183(12) -0.014(6) 0.037(7) 0.001(4)
C8 0.047(6) 0.015(4) 0.169(11) -0.001(5) 0.010(6) -0.005(4)
C9 0.030(4) 0.022(3) 0.055(5) -0.003(3) 0.011(3) 0.000(3)
C10 0.035(5) 0.031(5) 0.149(10) 0.005(5) -0.031(6) 0.013(4)
C11 0.039(5) 0.019(4) 0.113(8) -0.001(4) -0.006(5) 0.005(4)
C12 0.033(4) 0.029(4) 0.046(5) 0.004(4) 0.004(4) -0.006(3)
C13 0.059(4) 0.037(3) 0.113(4) 0.024(3) 0.042(3) 0.013(3)
C14 0.055(3) 0.040(3) 0.110(4) 0.023(3) 0.041(3) 0.016(3)
C15 0.047(3) 0.024(3) 0.081(4) 0.016(3) 0.024(3) 0.009(3)
C16 0.027(4) 0.025(4) 0.036(4) 0.000(3) 0.003(3) 0.001(3)
C17 0.028(4) 0.019(3) 0.040(4) -0.004(3) -0.002(3) 0.005(3)
C18 0.034(4) 0.017(4) 0.034(4) -0.004(3) -0.003(3) 0.001(3)
C19 0.017(3) 0.025(4) 0.040(4) 0.001(3) 0.009(3) 0.003(3)
C20 0.028(4) 0.026(4) 0.026(4) -0.002(3) 0.005(3) 0.003(3)
C21 0.031(4) 0.021(4) 0.038(4) -0.003(3) 0.003(3) 0.010(3)
C22 0.035(3) 0.030(3) 0.106(4) -0.018(3) 0.011(3) 0.000(3)
C23 0.036(3) 0.028(3) 0.105(4) -0.010(3) 0.012(3) -0.005(2)
C24 0.025(3) 0.024(3) 0.065(3) -0.008(3) 0.004(3) 0.000(2)
C25 0.029(4) 0.020(4) 0.169(11) 0.005(5) -0.013(6) 0.007(4)
C26 0.027(4) 0.018(4) 0.148(10) 0.002(5) -0.010(5) 0.007(3)
C27 0.026(4) 0.026(4) 0.057(5) 0.001(4) -0.001(4) 0.012(3)
C28 0.041(5) 0.041(5) 0.104(7) 0.030(5) 0.042(5) 0.012(4)
C29 0.037(5) 0.029(4) 0.128(8) 0.006(5) 0.036(5) 0.014(4)
C30 0.028(4) 0.023(3) 0.043(4) 0.004(3) 0.013(3) 0.004(3)
C31 0.030(4) 0.052(5) 0.031(4) 0.007(4) -0.008(4) -0.003(4)
C32 0.069(7) 0.117(9) 0.056(7) -0.011(6) 0.017(5) -0.045(7)
C33 0.124(11) 0.193(14) 0.025(6) -0.001(7) 0.029(6) -0.054(10)
C34 0.079(8) 0.142(11) 0.059(7) 0.024(8) 0.011(6) -0.042(8)
C35 0.062(6) 0.071(6) 0.048(6) 0.021(5) 0.021(5) -0.005(5)
C36 0.026(4) 0.039(5) 0.044(5) 0.011(4) 0.001(3) 0.005(4)
C37 0.043(5) 0.026(4) 0.041(5) -0.010(4) 0.003(4) -0.011(4)
C38 0.030(4) 0.022(4) 0.050(5) 0.016(4) 0.005(4) 0.008(3)
C39 0.036(5) 0.046(5) 0.040(5) -0.012(4) 0.013(4) -0.007(4)
C40 0.081(8) 0.052(6) 0.090(8) -0.022(6) 0.028(6) -0.010(5)
C41 0.101(9) 0.121(10) 0.065(7) -0.022(7) 0.063(7) -0.044(8)
C42 0.092(8) 0.089(8) 0.069(7) -0.022(6) 0.052(6) -0.040(7)
C43 0.058(6) 0.057(6) 0.051(6) 0.007(5) 0.013(5) -0.025(5)
C44 0.028(4) 0.034(4) 0.041(5) 0.005(4) 0.002(3) -0.009(3)
C45 0.030(4) 0.019(4) 0.056(6) 0.004(4) 0.003(4) -0.004(3)
C46 0.035(5) 0.031(4) 0.029(4) 0.006(3) -0.010(4) -0.011(3)
C47 0.044(5) 0.050(5) 0.018(4) -0.002(3) -0.003(3) -0.013(4)
C48 0.108(9) 0.052(6) 0.056(6) -0.007(5) 0.031(6) -0.023(6)
C49 0.168(14) 0.088(9) 0.078(8) 0.011(7) 0.064(9) -0.040(9)
C50 0.116(10) 0.088(8) 0.078(8) -0.031(6) 0.054(7) -0.005(7)
C51 0.072(7) 0.051(5) 0.046(5) -0.020(4) 0.026(5) -0.007(5)
C52 0.043(5) 0.039(5) 0.033(5) -0.003(4) 0.002(4) -0.014(4)
C53 0.040(5) 0.023(4) 0.045(5) 0.005(3) -0.009(4) -0.008(3)
C54 0.034(4) 0.022(4) 0.036(5) 0.004(3) -0.001(4) -0.002(3)
C55 0.028(4) 0.034(4) 0.035(4) 0.007(3) 0.010(3) 0.000(4)
C56 0.050(5) 0.031(4) 0.071(6) 0.012(4) -0.003(5) -0.011(4)
C57 0.056(6) 0.074(6) 0.036(5) 0.017(5) 0.007(4) -0.009(5)
C58 0.035(5) 0.064(6) 0.048(5) -0.002(4) -0.003(4) -0.002(4)
C59 0.037(5) 0.047(5) 0.042(5) -0.006(4) -0.010(4) -0.009(4)
C60 0.029(4) 0.038(4) 0.036(5) 0.001(4) 0.004(3) 0.003(4)
C61 0.036(4) 0.021(4) 0.044(5) 0.000(4) -0.002(4) -0.002(3)
C62 0.040(5) 0.026(4) 0.034(4) -0.002(3) -0.002(4) 0.000(4)
N1 0.021(3) 0.028(3) 0.042(4) 0.001(3) 0.010(3) 0.000(3)
N2 0.026(3) 0.019(3) 0.045(4) -0.003(3) 0.006(3) -0.003(2)
N3 0.030(3) 0.017(3) 0.058(4) -0.006(3) -0.002(3) -0.004(3)
N4 0.029(3) 0.029(3) 0.044(4) 0.003(3) 0.000(3) 0.004(3)
N5 0.045(3) 0.026(3) 0.080(4) 0.017(3) 0.024(3) 0.012(2)
N6 0.046(3) 0.023(2) 0.089(4) 0.016(3) 0.029(3) 0.007(2)
N7 0.026(3) 0.024(2) 0.069(3) -0.004(2) 0.009(2) -0.004(2)
N8 0.023(2) 0.022(2) 0.075(3) -0.008(3) 0.003(3) 0.002(2)
N9 0.027(3) 0.017(3) 0.041(4) -0.002(2) 0.002(3) -0.001(2)
N10 0.025(3) 0.017(3) 0.039(4) 0.003(2) 0.001(3) 0.003(2)
N11 0.029(3) 0.014(3) 0.044(4) -0.001(2) 0.002(3) 0.001(3)
N12 0.023(3) 0.017(3) 0.045(4) 0.007(3) -0.003(3) 0.005(3)
O1 0.061(4) 0.037(3) 0.046(3) 0.007(3) 0.006(3) 0.006(3)
O2 0.032(3) 0.049(3) 0.037(3) 0.007(2) 0.010(2) -0.009(3)
O3 0.038(3) 0.037(3) 0.072(4) -0.004(3) 0.010(3) -0.003(3)
O4 0.036(3) 0.036(3) 0.040(3) 0.006(2) 0.003(2) -0.005(2)
O5 0.058(4) 0.036(3) 0.050(3) -0.007(3) 0.015(3) -0.021(3)
O6 0.036(3) 0.037(3) 0.031(3) -0.001(3) 0.010(2) -0.013(2)
O7 0.051(4) 0.057(4) 0.061(4) 0.001(3) -0.009(3) 0.015(3)
O8 0.046(3) 0.025(3) 0.040(3) 0.000(2) -0.011(3) 0.000(2)
O9 0.060(4) 0.053(4) 0.068(4) -0.007(3) -0.024(3) 0.011(3)
O10 0.053(3) 0.029(3) 0.036(3) -0.001(2) -0.008(3) -0.006(2)
O11 0.048(3) 0.026(3) 0.051(3) -0.004(2) 0.004(3) -0.014(2)
O12 0.042(3) 0.044(3) 0.037(3) -0.017(3) 0.010(3) -0.020(3)
O13 0.049(3) 0.035(3) 0.045(3) -0.002(2) 0.006(3) -0.015(3)
O14 0.041(3) 0.031(3) 0.064(4) -0.009(3) 0.002(3) -0.004(2)
O15 0.046(3) 0.028(3) 0.057(3) 0.008(3) 0.013(3) 0.004(2)
O16 0.024(3) 0.044(3) 0.041(3) 0.006(2) 0.006(2) -0.006(2)
O17 0.104(7) 0.077(6) 0.318(14) 0.028(9) -0.013(9) 0.004(5)
O18 0.100(8) 0.114(8) 0.64(3) 0.058(16) -0.020(14) -0.018(7)

loop_
_atom_type_symbol
_atom_type_description
_atom_type_scat_dispersion_real
_atom_type_scat_dispersion_imag
_atom_type_scat_source
C C 0.0033 0.0016 'International Tables Vol C Tables 4.2.6.8 and 6.1.1.4'
H H 0.0000 0.0000 'International Tables Vol C Tables 4.2.6.8 and 6.1.1.4'
N N 0.0061 0.0033 'International Tables Vol C Tables 4.2.6.8 and 6.1.1.4'
O O 0.0106 0.0060 'International Tables Vol C Tables 4.2.6.8 and 6.1.1.4'
Zn Zn 0.2839 1.4301 'International Tables Vol C Tables 4.2.6.8 and 6.1.1.4'

loop_
_geom_angle_atom_site_label_1
_geom_angle_atom_site_label_2
_geom_angle_atom_site_label_3
_geom_angle
_geom_angle_site_symmetry_1
_geom_angle_site_symmetry_3
O2 Zn1 N7 112.3(2) . .
O2 Zn1 O8 144.4(2) . .
N7 Zn1 O8 102.7(2) . .
O2 Zn1 O6 95.42(19) . .
N7 Zn1 O6 99.6(2) . .
O8 Zn1 O6 84.16(19) . .
O2 Zn1 O10 95.6(2) . .
N7 Zn1 O10 94.8(2) . .
O8 Zn1 O10 75.10(17) . .
O6 Zn1 O10 156.9(2) . .
O16 Zn2 N1 115.3(2) . .
O16 Zn2 O10 142.6(2) . .
N1 Zn2 O10 101.8(2) . .
O16 Zn2 O8 96.9(2) . .
N1 Zn2 O8 93.7(2) . .
O10 Zn2 O8 75.39(17) . .
O16 Zn2 O12 93.7(2) . .
N1 Zn2 O12 99.9(2) . .
O10 Zn2 O12 83.9(2) . .
O8 Zn2 O12 157.2(2) . .
O4 Zn3 N9 107.7(2) . 3
O4 Zn3 O5 128.4(2) . .
N9 Zn3 O5 106.9(2) 3 .
O4 Zn3 N11 106.5(2) . 3_565
N9 Zn3 N11 114.0(2) 3 3_565
O5 Zn3 N11 92.7(2) . 3_565
O4 Zn3 O6 85.32(19) . .
N9 Zn3 O6 90.15(19) 3 .
O5 Zn3 O6 57.59(18) . .
N11 Zn3 O6 147.1(2) 3_565 .
O13 Zn4 N5 109.4(2) . 3_445
O13 Zn4 O11 125.0(2) . .
N5 Zn4 O11 93.4(2) 3_445 .
O13 Zn4 N3 110.0(2) . 3_455
N5 Zn4 N3 112.8(3) 3_445 3_455
O11 Zn4 N3 105.3(2) . 3_455
C2 C1 C6 121.0(7) . .
C2 C1 N2 122.8(6) . .
C6 C1 N2 116.3(6) . .
C1 C2 C3 118.1(7) . .
C1 C2 H2 120.9 . .
C3 C2 H2 120.9 . .
C2 C3 C4 122.7(6) . .
C2 C3 N4 118.9(6) . .
C4 C3 N4 118.4(6) . .
C5 C4 C3 116.8(7) . .
C5 C4 H4 121.6 . .
C3 C4 H4 121.6 . .
C6 C5 C4 121.3(6) . .
C6 C5 N6 119.2(6) . .
C4 C5 N6 119.4(6) . .
C5 C6 C1 120.0(6) . .
C5 C6 H6 120.0 . .
C1 C6 H6 120.0 . .
C8 C7 N2 108.7(7) . .
C8 C7 H7 125.7 . .
N2 C7 H7 125.7 . .
C7 C8 N1 108.9(7) . .
C7 C8 H8 125.6 . .
N1 C8 H8 125.6 . .
N1 C9 N2 113.1(6) . .
N1 C9 H9 123.5 . .
N2 C9 H9 123.5 . .
C11 C10 N4 106.1(7) . .
C11 C10 H10 126.9 . .
N4 C10 H10 126.9 . .
C10 C11 N3 110.3(7) . .
C10 C11 H11 124.8 . .
N3 C11 H11 124.8 . .
N3 C12 N4 111.5(7) . .
N3 C12 H12 124.2 . .
N4 C12 H12 124.2 . .
C14 C13 N6 106.4(7) . .
C14 C13 H13 126.8 . .
N6 C13 H13 126.8 . .
N5 C14 C13 109.4(7) . .
N5 C14 H14 125.3 . .
C13 C14 H14 125.3 . .
N5 C15 N6 111.8(7) . .
N5 C15 H15 124.1 . .
N6 C15 H15 124.1 . .
C21 C16 C17 120.7(6) . .
C21 C16 N8 119.0(6) . .
C17 C16 N8 120.3(6) . .
C18 C17 C16 119.4(6) . .
C18 C17 H17 120.3 . .
C16 C17 H17 120.3 . .
C17 C18 C19 122.0(6) . .
C17 C18 N10 119.1(6) . .
C19 C18 N10 118.8(6) . .
C18 C19 C20 116.4(6) . .
C18 C19 H19 121.8 . .
C20 C19 H19 121.8 . .
C21 C20 C19 123.3(6) . .
C21 C20 N12 117.9(6) . .
C19 C20 N12 118.8(6) . .
C16 C21 C20 118.2(6) . .
C16 C21 H21 120.9 . .
C20 C21 H21 120.9 . .
C23 C22 N8 106.8(7) . .
C23 C22 H22 126.6 . .
N8 C22 H22 126.6 . .
C22 C23 N7 110.2(7) . .
C22 C23 H23 124.9 . .
N7 C23 H23 124.9 . .
N7 C24 N8 114.4(6) . .
N7 C24 H24 122.8 . .
N8 C24 H24 122.8 . .
C26 C25 N10 106.7(7) . .
C26 C25 H25 126.7 . .
N10 C25 H25 126.7 . .
C25 C26 N9 110.2(6) . .
C25 C26 H26 124.9 . .
N9 C26 H26 124.9 . .
N9 C27 N10 112.6(6) . .
N9 C27 H27 123.7 . .
N10 C27 H27 123.7 . .
C29 C28 N12 107.4(7) . .
C29 C28 H28 126.3 . .
N12 C28 H28 126.3 . .
C28 C29 N11 108.9(7) . .
C28 C29 H29 125.5 . .
N11 C29 H29 125.5 . .
N11 C30 N12 111.7(6) . .
N11 C30 H30 124.2 . .
N12 C30 H30 124.2 . .
C36 C31 C32 117.7(7) . .
C36 C31 C37 125.4(7) . .
C32 C31 C37 116.8(7) . .
C33 C32 C31 119.1(9) . .
C33 C32 H32 120.5 . .
C31 C32 H32 120.5 . .
C34 C33 C32 121.7(10) . .
C34 C33 H33 119.1 . .
C32 C33 H33 119.1 . .
C33 C34 C35 121.2(10) . .
C33 C34 H34 119.4 . .
C35 C34 H34 119.4 . .
C34 C35 C36 120.1(9) . .
C34 C35 H35 120.0 . .
C36 C35 H35 120.0 . .
C31 C36 C35 120.2(8) . .
C31 C36 C38 120.5(7) . .
C35 C36 C38 119.1(7) . .
O1 C37 O2 125.7(8) . .
O1 C37 C31 115.7(7) . .
O2 C37 C31 118.5(7) . .
O3 C38 O4 125.2(8) . .
O3 C38 C36 119.9(7) . .
O4 C38 C36 114.9(7) . .
C40 C39 C44 118.2(8) . .
C40 C39 C45 121.0(8) . .
C44 C39 C45 120.7(7) . .
C39 C40 C41 120.9(10) . .
C39 C40 H40 119.5 . .
C41 C40 H40 119.5 . .
C42 C41 C40 120.0(10) . .
C42 C41 H41 120.0 . .
C40 C41 H41 120.0 . .
C43 C42 C41 119.6(9) . .
C43 C42 H42 120.2 . .
C41 C42 H42 120.2 . .
C42 C43 C44 123.1(9) . .
C42 C43 H43 118.4 . .
C44 C43 H43 118.4 . .
C39 C44 C43 117.9(8) . .
C39 C44 C46 123.0(6) . .
C43 C44 C46 119.0(7) . .
O5 C45 O6 120.0(7) . .
O5 C45 C39 119.2(7) . .
O6 C45 C39 120.8(7) . .
O7 C46 O8 123.5(7) . .
O7 C46 C44 120.5(6) . .
O8 C46 C44 116.0(7) . .
C48 C47 C52 119.8(8) . .
C48 C47 C53 116.6(8) . .
C52 C47 C53 123.6(6) . .
C47 C48 C49 121.1(10) . .
C47 C48 H48 119.5 . .
C49 C48 H48 119.5 . .
C48 C49 C50 120.2(10) . .
C48 C49 H49 119.9 . .
C50 C49 H49 119.9 . .
C51 C50 C49 119.2(9) . .
C51 C50 H50 120.4 . .
C49 C50 H50 120.4 . .
C52 C51 C50 119.7(9) . .
C52 C51 H51 120.1 . .
C50 C51 H51 120.1 . .
C51 C52 C47 119.9(7) . .
C51 C52 C54 120.4(7) . .
C47 C52 C54 119.8(7) . .
O9 C53 O10 124.7(8) . .
O9 C53 C47 119.3(7) . .
O10 C53 C47 115.8(7) . .
O12 C54 O11 121.0(7) . .
O12 C54 C52 122.2(6) . .
O11 C54 C52 116.7(7) . .
C56 C55 C60 119.1(7) . .
C56 C55 C61 120.3(7) . .
C60 C55 C61 120.6(6) . .
C55 C56 C57 122.6(8) . .
C55 C56 H56 118.7 . .
C57 C56 H56 118.7 . .
C58 C57 C56 118.6(8) . .
C58 C57 H57 120.7 . .
C56 C57 H57 120.7 . .
C59 C58 C57 119.3(8) . .
C59 C58 H58 120.3 . .
C57 C58 H58 120.3 . .
C58 C59 C60 122.6(7) . .
C58 C59 H59 118.7 . .
C60 C59 H59 118.7 . .
C59 C60 C55 117.6(7) . .
C59 C60 C62 118.2(7) . .
C55 C60 C62 123.8(6) . .
O14 C61 O13 124.9(7) . .
O14 C61 C55 118.6(7) . .
O13 C61 C55 116.5(6) . .
O15 C62 O16 125.2(7) . .
O15 C62 C60 118.5(7) . .
O16 C62 C60 116.2(7) . .
C9 N1 C8 106.3(6) . .
C9 N1 Zn2 125.7(5) . .
C8 N1 Zn2 127.8(5) . .
C9 N2 C7 103.0(6) . .
C9 N2 C1 128.8(6) . .
C7 N2 C1 127.7(6) . .
C12 N3 C11 105.6(6) . .
C12 N3 Zn4 129.3(5) . 3
C11 N3 Zn4 125.1(5) . 3
C12 N4 C10 106.4(6) . .
C12 N4 C3 128.6(6) . .
C10 N4 C3 124.9(7) . .
C15 N5 C14 106.2(6) . .
C15 N5 Zn4 128.0(5) . 3_545
C14 N5 Zn4 124.8(5) . 3_545
C15 N6 C13 106.1(7) . .
C15 N6 C5 125.5(6) . .
C13 N6 C5 128.4(6) . .
C24 N7 C23 102.9(6) . .
C24 N7 Zn1 127.1(5) . .
C23 N7 Zn1 129.2(5) . .
C24 N8 C22 105.6(6) . .
C24 N8 C16 129.6(6) . .
C22 N8 C16 124.8(6) . .
C27 N9 C26 104.9(6) . .
C27 N9 Zn3 132.4(5) . 3_455
C26 N9 Zn3 122.7(4) . 3_455
C27 N10 C25 105.6(6) . .
C27 N10 C18 129.6(6) . .
C25 N10 C18 124.8(6) . .
C30 N11 C29 105.9(5) . .
C30 N11 Zn3 129.1(5) . 3_465
C29 N11 Zn3 124.0(5) . 3_465
C30 N12 C28 106.0(6) . .
C30 N12 C20 125.2(6) . .
C28 N12 C20 128.8(6) . .
C37 O2 Zn1 111.8(5) . .
C38 O4 Zn3 122.5(5) . .
C45 O5 Zn3 100.5(5) . .
C45 O6 Zn1 131.5(5) . .
C45 O6 Zn3 80.9(4) . .
Zn1 O6 Zn3 140.9(2) . .
C46 O8 Zn1 123.4(4) . .
C46 O8 Zn2 131.6(4) . .
Zn1 O8 Zn2 104.9(2) . .
C53 O10 Zn2 124.9(4) . .
C53 O10 Zn1 130.1(4) . .
Zn2 O10 Zn1 104.7(2) . .
C54 O11 Zn4 102.0(5) . .
C54 O12 Zn2 129.7(5) . .
C61 O13 Zn4 125.7(5) . .
C62 O16 Zn2 111.8(5) . .

loop_
_geom_bond_atom_site_label_1
_geom_bond_atom_site_label_2
_geom_bond_distance
_geom_bond_site_symmetry_2
Zn1 O2 1.971(5) .
Zn1 N7 2.016(6) .
Zn1 O8 2.064(5) .
Zn1 O6 2.094(5) .
Zn1 O10 2.117(5) .
Zn2 O16 1.986(5) .
Zn2 N1 2.026(5) .
Zn2 O10 2.060(5) .
Zn2 O8 2.108(5) .
Zn2 O12 2.113(5) .
Zn3 O4 1.934(5) .
Zn3 N9 2.018(5) 3
Zn3 O5 2.018(5) .
Zn3 N11 2.025(5) 3_565
Zn3 O6 2.441(5) .
Zn4 O13 1.907(5) .
Zn4 N5 2.021(6) 3_445
Zn4 O11 2.023(5) .
Zn4 N3 2.028(5) 3_455
C1 C2 1.363(9) .
C1 C6 1.408(9) .
C1 N2 1.426(8) .
C2 C3 1.387(9) .
C2 H2 0.9300 .
C3 C4 1.410(9) .
C3 N4 1.440(8) .
C4 C5 1.396(9) .
C4 H4 0.9300 .
C5 C6 1.362(10) .
C5 N6 1.424(8) .
C6 H6 0.9300 .
C7 C8 1.320(11) .
C7 N2 1.378(9) .
C7 H7 0.9300 .
C8 N1 1.337(9) .
C8 H8 0.9300 .
C9 N1 1.292(8) .
C9 N2 1.341(8) .
C9 H9 0.9300 .
C10 C11 1.342(11) .
C10 N4 1.363(9) .
C10 H10 0.9300 .
C11 N3 1.361(9) .
C11 H11 0.9300 .
C12 N3 1.299(8) .
C12 N4 1.355(9) .
C12 H12 0.9300 .
C13 C14 1.350(11) .
C13 N6 1.360(10) .
C13 H13 0.9300 .
C14 N5 1.345(10) .
C14 H14 0.9300 .
C15 N5 1.295(9) .
C15 N6 1.335(9) .
C15 H15 0.9300 .
C16 C21 1.360(9) .
C16 C17 1.415(9) .
C16 N8 1.429(8) .
C17 C18 1.360(9) .
C17 H17 0.9300 .
C18 C19 1.371(9) .
C18 N10 1.428(8) .
C19 C20 1.418(9) .
C19 H19 0.9300 .
C20 C21 1.362(10) .
C20 N12 1.443(8) .
C21 H21 0.9300 .
C22 C23 1.330(10) .
C22 N8 1.351(9) .
C22 H22 0.9300 .
C23 N7 1.375(9) .
C23 H23 0.9300 .
C24 N7 1.295(8) .
C24 N8 1.315(8) .
C24 H24 0.9300 .
C25 C26 1.349(10) .
C25 N10 1.377(9) .
C25 H25 0.9300 .
C26 N9 1.353(8) .
C26 H26 0.9300 .
C27 N9 1.325(7) .
C27 N10 1.334(8) .
C27 H27 0.9300 .
C28 C29 1.338(10) .
C28 N12 1.362(9) .
C28 H28 0.9300 .
C29 N11 1.374(9) .
C29 H29 0.9300 .
C30 N11 1.300(8) .
C30 N12 1.349(8) .
C30 H30 0.9300 .
C31 C36 1.392(10) .
C31 C32 1.423(11) .
C31 C37 1.505(10) .
C32 C33 1.398(12) .
C32 H32 0.9300 .
C33 C34 1.327(14) .
C33 H33 0.9300 .
C34 C35 1.355(14) .
C34 H34 0.9300 .
C35 C36 1.411(10) .
C35 H35 0.9300 .
C36 C38 1.452(11) .
C37 O1 1.248(9) .
C37 O2 1.250(9) .
C38 O3 1.240(8) .
C38 O4 1.267(8) .
C39 C40 1.385(11) .
C39 C44 1.389(11) .
C39 C45 1.486(10) .
C40 C41 1.391(13) .
C40 H40 0.9300 .
C41 C42 1.347(14) .
C41 H41 0.9300 .
C42 C43 1.324(12) .
C42 H42 0.9300 .
C43 C44 1.403(10) .
C43 H43 0.9300 .
C44 C46 1.498(10) .
C45 O5 1.255(8) .
C45 O6 1.262(9) .
C46 O7 1.211(8) .
C46 O8 1.280(8) .
C47 C48 1.338(11) .
C47 C52 1.416(11) .
C47 C53 1.536(10) .
C48 C49 1.358(14) .
C48 H48 0.9300 .
C49 C50 1.406(15) .
C49 H49 0.9300 .
C50 C51 1.377(12) .
C50 H50 0.9300 .
C51 C52 1.369(10) .
C51 H51 0.9300 .
C52 C54 1.497(10) .
C53 O9 1.207(8) .
C53 O10 1.289(8) .
C54 O12 1.231(8) .
C54 O11 1.252(8) .
C55 C56 1.366(10) .
C55 C60 1.414(10) .
C55 C61 1.508(10) .
C56 C57 1.395(11) .
C56 H56 0.9300 .
C57 C58 1.381(11) .
C57 H57 0.9300 .
C58 C59 1.380(10) .
C58 H58 0.9300 .
C59 C60 1.393(10) .
C59 H59 0.9300 .
C60 C62 1.538(10) .
C61 O14 1.249(8) .
C61 O13 1.270(8) .
C62 O15 1.230(8) .
C62 O16 1.256(8) .
N3 Zn4 2.028(5) 3
N5 Zn4 2.021(6) 3_545
N9 Zn3 2.018(5) 3_455
N11 Zn3 2.025(5) 3_465

loop_
_geom_torsion_atom_site_label_1
_geom_torsion_atom_site_label_2
_geom_torsion_atom_site_label_3
_geom_torsion_atom_site_label_4
_geom_torsion
_geom_torsion_site_symmetry_1
_geom_torsion_site_symmetry_4
C6 C1 C2 C3 -2.2(11) . .
N2 C1 C2 C3 177.2(7) . .
C1 C2 C3 C4 2.3(11) . .
C1 C2 C3 N4 -179.1(6) . .
C2 C3 C4 C5 -2.3(10) . .
N4 C3 C4 C5 179.0(6) . .
C3 C4 C5 C6 2.4(11) . .
C3 C4 C5 N6 -179.1(7) . .
C4 C5 C6 C1 -2.4(12) . .
N6 C5 C6 C1 179.1(7) . .
C2 C1 C6 C5 2.3(12) . .
N2 C1 C6 C5 -177.1(7) . .
N2 C7 C8 N1 -4.1(14) . .
N4 C10 C11 N3 -2.4(11) . .
N6 C13 C14 N5 -0.6(12) . .
C21 C16 C17 C18 1.3(11) . .
N8 C16 C17 C18 -178.0(7) . .
C16 C17 C18 C19 -1.4(11) . .
C16 C17 C18 N10 177.9(6) . .
C17 C18 C19 C20 0.0(10) . .
N10 C18 C19 C20 -179.3(6) . .
C18 C19 C20 C21 1.6(10) . .
C18 C19 C20 N12 179.0(6) . .
C17 C16 C21 C20 0.2(11) . .
N8 C16 C21 C20 179.5(6) . .
C19 C20 C21 C16 -1.7(11) . .
N12 C20 C21 C16 -179.1(6) . .
N8 C22 C23 N7 -0.1(11) . .
N10 C25 C26 N9 -2.6(12) . .
N12 C28 C29 N11 0.6(11) . .
C36 C31 C32 C33 0.0(14) . .
C37 C31 C32 C33 -179.1(10) . .
C31 C32 C33 C34 1(2) . .
C32 C33 C34 C35 0(2) . .
C33 C34 C35 C36 -1.0(18) . .
C32 C31 C36 C35 -1.1(12) . .
C37 C31 C36 C35 177.9(8) . .
C32 C31 C36 C38 -175.3(8) . .
C37 C31 C36 C38 3.7(12) . .
C34 C35 C36 C31 1.6(13) . .
C34 C35 C36 C38 175.9(9) . .
C36 C31 C37 O1 -86.0(10) . .
C32 C31 C37 O1 92.9(9) . .
C36 C31 C37 O2 97.4(9) . .
C32 C31 C37 O2 -83.6(10) . .
C31 C36 C38 O3 151.4(7) . .
C35 C36 C38 O3 -22.9(10) . .
C31 C36 C38 O4 -27.7(10) . .
C35 C36 C38 O4 158.0(7) . .
C44 C39 C40 C41 -4.1(15) . .
C45 C39 C40 C41 179.9(10) . .
C39 C40 C41 C42 5.4(18) . .
C40 C41 C42 C43 -2.2(19) . .
C41 C42 C43 C44 -2.2(17) . .
C40 C39 C44 C43 -0.1(12) . .
C45 C39 C44 C43 175.8(8) . .
C40 C39 C44 C46 -177.0(8) . .
C45 C39 C44 C46 -1.0(12) . .
C42 C43 C44 C39 3.4(13) . .
C42 C43 C44 C46 -179.6(9) . .
C40 C39 C45 O5 29.5(13) . .
C44 C39 C45 O5 -146.3(8) . .
C40 C39 C45 O6 -151.9(9) . .
C44 C39 C45 O6 32.2(12) . .
C39 C44 C46 O7 100.0(9) . .
C43 C44 C46 O7 -76.8(10) . .
C39 C44 C46 O8 -82.0(9) . .
C43 C44 C46 O8 101.2(8) . .
C52 C47 C48 C49 -3.5(16) . .
C53 C47 C48 C49 179.5(10) . .
C47 C48 C49 C50 2(2) . .
C48 C49 C50 C51 0(2) . .
C49 C50 C51 C52 -0.1(17) . .
C50 C51 C52 C47 -1.6(14) . .
C50 C51 C52 C54 177.5(9) . .
C48 C47 C52 C51 3.4(12) . .
C53 C47 C52 C51 -179.9(7) . .
C48 C47 C52 C54 -175.6(8) . .
C53 C47 C52 C54 1.1(11) . .
C48 C47 C53 O9 71.5(10) . .
C52 C47 C53 O9 -105.3(9) . .
C48 C47 C53 O10 -104.7(9) . .
C52 C47 C53 O10 78.5(9) . .
C51 C52 C54 O12 149.7(8) . .
C47 C52 C54 O12 -31.3(11) . .
C51 C52 C54 O11 -34.4(11) . .
C47 C52 C54 O11 144.7(7) . .
C60 C55 C56 C57 3.1(12) . .
C61 C55 C56 C57 -174.1(8) . .
C55 C56 C57 C58 -0.1(13) . .
C56 C57 C58 C59 -0.9(12) . .
C57 C58 C59 C60 -1.3(12) . .
C58 C59 C60 C55 4.2(11) . .
C58 C59 C60 C62 177.2(7) . .
C56 C55 C60 C59 -5.0(11) . .
C61 C55 C60 C59 172.2(7) . .
C56 C55 C60 C62 -177.6(7) . .
C61 C55 C60 C62 -0.4(11) . .
C56 C55 C61 O14 17.0(10) . .
C60 C55 C61 O14 -160.1(7) . .
C56 C55 C61 O13 -164.5(7) . .
C60 C55 C61 O13 18.3(10) . .
C59 C60 C62 O15 -86.7(9) . .
C55 C60 C62 O15 85.8(9) . .
C59 C60 C62 O16 89.8(9) . .
C55 C60 C62 O16 -97.6(9) . .
N2 C9 N1 C8 -0.6(10) . .
N2 C9 N1 Zn2 -175.6(4) . .
C7 C8 N1 C9 2.9(12) . .
C7 C8 N1 Zn2 177.8(7) . .
O16 Zn2 N1 C9 -130.8(6) . .
O10 Zn2 N1 C9 44.5(6) . .
O8 Zn2 N1 C9 -31.4(6) . .
O12 Zn2 N1 C9 130.3(6) . .
O16 Zn2 N1 C8 55.2(8) . .
O10 Zn2 N1 C8 -129.5(8) . .
O8 Zn2 N1 C8 154.7(8) . .
O12 Zn2 N1 C8 -43.7(8) . .
N1 C9 N2 C7 -1.7(9) . .
N1 C9 N2 C1 -174.2(7) . .
C8 C7 N2 C9 3.5(12) . .
C8 C7 N2 C1 176.1(8) . .
C2 C1 N2 C9 -14.3(12) . .
C6 C1 N2 C9 165.2(7) . .
C2 C1 N2 C7 175.0(9) . .
C6 C1 N2 C7 -5.6(12) . .
N4 C12 N3 C11 0.0(9) . .
N4 C12 N3 Zn4 178.1(5) . 3
C10 C11 N3 C12 1.5(10) . .
C10 C11 N3 Zn4 -176.7(6) . 3
N3 C12 N4 C10 -1.4(9) . .
N3 C12 N4 C3 -178.1(6) . .
C11 C10 N4 C12 2.3(10) . .
C11 C10 N4 C3 179.1(7) . .
C2 C3 N4 C12 146.4(7) . .
C4 C3 N4 C12 -34.9(11) . .
C2 C3 N4 C10 -29.8(11) . .
C4 C3 N4 C10 148.9(8) . .
N6 C15 N5 C14 2.7(11) . .
N6 C15 N5 Zn4 171.9(6) . 3_545
C13 C14 N5 C15 -1.2(12) . .
C13 C14 N5 Zn4 -170.9(7) . 3_545
N5 C15 N6 C13 -3.0(11) . .
N5 C15 N6 C5 178.2(8) . .
C14 C13 N6 C15 2.1(11) . .
C14 C13 N6 C5 -179.2(9) . .
C6 C5 N6 C15 -27.1(12) . .
C4 C5 N6 C15 154.4(8) . .
C6 C5 N6 C13 154.4(9) . .
C4 C5 N6 C13 -24.1(13) . .
N8 C24 N7 C23 3.2(9) . .
N8 C24 N7 Zn1 173.5(5) . .
C22 C23 N7 C24 -1.8(10) . .
C22 C23 N7 Zn1 -171.8(6) . .
O2 Zn1 N7 C24 123.0(6) . .
O8 Zn1 N7 C24 -50.9(7) . .
O6 Zn1 N7 C24 -137.0(7) . .
O10 Zn1 N7 C24 24.9(7) . .
O2 Zn1 N7 C23 -69.2(8) . .
O8 Zn1 N7 C23 116.9(7) . .
O6 Zn1 N7 C23 30.8(7) . .
O10 Zn1 N7 C23 -167.3(7) . .
N7 C24 N8 C22 -3.3(10) . .
N7 C24 N8 C16 174.0(7) . .
C23 C22 N8 C24 1.9(11) . .
C23 C22 N8 C16 -175.6(8) . .
C21 C16 N8 C24 -159.6(8) . .
C17 C16 N8 C24 19.7(12) . .
C21 C16 N8 C22 17.2(12) . .
C17 C16 N8 C22 -163.5(8) . .
N10 C27 N9 C26 -0.9(9) . .
N10 C27 N9 Zn3 -178.5(5) . 3_455
C25 C26 N9 C27 2.2(11) . .
C25 C26 N9 Zn3 -180.0(7) . 3_455
N9 C27 N10 C25 -0.6(9) . .
N9 C27 N10 C18 178.5(6) . .
C26 C25 N10 C27 1.9(11) . .
C26 C25 N10 C18 -177.3(8) . .
C17 C18 N10 C27 -164.4(7) . .
C19 C18 N10 C27 14.9(11) . .
C17 C18 N10 C25 14.6(11) . .
C19 C18 N10 C25 -166.1(8) . .
N12 C30 N11 C29 0.2(9) . .
N12 C30 N11 Zn3 -168.4(4) . 3_465
C28 C29 N11 C30 -0.5(10) . .
C28 C29 N11 Zn3 168.9(6) . 3_465
N11 C30 N12 C28 0.1(9) . .
N11 C30 N12 C20 -179.6(6) . .
C29 C28 N12 C30 -0.4(10) . .
C29 C28 N12 C20 179.3(8) . .
C21 C20 N12 C30 24.5(10) . .
C19 C20 N12 C30 -153.0(6) . .
C21 C20 N12 C28 -155.2(8) . .
C19 C20 N12 C28 27.3(11) . .
O1 C37 O2 Zn1 11.5(9) . .
C31 C37 O2 Zn1 -172.4(5) . .
N7 Zn1 O2 C37 162.5(5) . .
O8 Zn1 O2 C37 -27.8(7) . .
O6 Zn1 O2 C37 59.7(5) . .
O10 Zn1 O2 C37 -100.0(5) . .
O3 C38 O4 Zn3 -28.4(9) . .
C36 C38 O4 Zn3 150.6(5) . .
N9 Zn3 O4 C38 -56.9(5) 3 .
O5 Zn3 O4 C38 173.1(5) . .
N11 Zn3 O4 C38 65.8(5) 3_565 .
O6 Zn3 O4 C38 -145.6(5) . .
O6 C45 O5 Zn3 -11.0(8) . .
C39 C45 O5 Zn3 167.5(6) . .
O4 Zn3 O5 C45 57.1(5) . .
N9 Zn3 O5 C45 -73.2(5) 3 .
N11 Zn3 O5 C45 170.7(5) 3_565 .
O6 Zn3 O5 C45 5.8(4) . .
O5 C45 O6 Zn1 -146.2(6) . .
C39 C45 O6 Zn1 35.3(10) . .
O5 C45 O6 Zn3 9.1(7) . .
C39 C45 O6 Zn3 -169.5(7) . .
O2 Zn1 O6 C45 141.5(6) . .
N7 Zn1 O6 C45 27.7(7) . .
O8 Zn1 O6 C45 -74.2(6) . .
O10 Zn1 O6 C45 -100.2(8) . .
O2 Zn1 O6 Zn3 2.5(4) . .
N7 Zn1 O6 Zn3 -111.3(4) . .
O8 Zn1 O6 Zn3 146.8(4) . .
O10 Zn1 O6 Zn3 120.8(5) . .
O4 Zn3 O6 C45 -147.9(4) . .
N9 Zn3 O6 C45 104.3(4) 3 .
O5 Zn3 O6 C45 -5.8(4) . .
N11 Zn3 O6 C45 -34.5(6) 3_565 .
O4 Zn3 O6 Zn1 2.2(4) . .
N9 Zn3 O6 Zn1 -105.6(4) 3 .
O5 Zn3 O6 Zn1 144.4(5) . .
N11 Zn3 O6 Zn1 115.7(4) 3_565 .
O7 C46 O8 Zn1 -119.5(7) . .
C44 C46 O8 Zn1 62.5(7) . .
O7 C46 O8 Zn2 63.9(10) . .
C44 C46 O8 Zn2 -114.0(6) . .
O2 Zn1 O8 C46 103.7(6) . .
N7 Zn1 O8 C46 -86.0(6) . .
O6 Zn1 O8 C46 12.6(6) . .
O10 Zn1 O8 C46 -177.7(6) . .
O2 Zn1 O8 Zn2 -78.9(4) . .
N7 Zn1 O8 Zn2 91.3(2) . .
O6 Zn1 O8 Zn2 -170.1(2) . .
O10 Zn1 O8 Zn2 -0.3(2) . .
O16 Zn2 O8 C46 34.7(7) . .
N1 Zn2 O8 C46 -81.3(6) . .
O10 Zn2 O8 C46 177.4(6) . .
O12 Zn2 O8 C46 151.9(6) . .
O16 Zn2 O8 Zn1 -142.3(2) . .
N1 Zn2 O8 Zn1 101.6(2) . .
O10 Zn2 O8 Zn1 0.3(2) . .
O12 Zn2 O8 Zn1 -25.1(6) . .
O9 C53 O10 Zn2 126.6(7) . .
C47 C53 O10 Zn2 -57.4(8) . .
O9 C53 O10 Zn1 -61.2(10) . .
C47 C53 O10 Zn1 114.8(6) . .
O16 Zn2 O10 C53 -104.3(6) . .
N1 Zn2 O10 C53 82.7(6) . .
O8 Zn2 O10 C53 173.5(6) . .
O12 Zn2 O10 C53 -16.2(6) . .
O16 Zn2 O10 Zn1 81.9(4) . .
N1 Zn2 O10 Zn1 -91.1(2) . .
O8 Zn2 O10 Zn1 -0.3(2) . .
O12 Zn2 O10 Zn1 170.0(2) . .
O2 Zn1 O10 C53 -28.0(7) . .
N7 Zn1 O10 C53 85.1(7) . .
O8 Zn1 O10 C53 -173.0(7) . .
O6 Zn1 O10 C53 -146.2(6) . .
O2 Zn1 O10 Zn2 145.4(2) . .
N7 Zn1 O10 Zn2 -101.6(3) . .
O8 Zn1 O10 Zn2 0.3(2) . .
O6 Zn1 O10 Zn2 27.1(6) . .
O12 C54 O11 Zn4 10.2(8) . .
C52 C54 O11 Zn4 -165.8(5) . .
O13 Zn4 O11 C54 -52.3(5) . .
N5 Zn4 O11 C54 -168.8(5) 3_445 .
N3 Zn4 O11 C54 76.4(5) 3_455 .
O11 C54 O12 Zn2 147.1(5) . .
C52 C54 O12 Zn2 -37.1(10) . .
O16 Zn2 O12 C54 -139.8(6) . .
N1 Zn2 O12 C54 -23.3(6) . .
O10 Zn2 O12 C54 77.7(6) . .
O8 Zn2 O12 C54 102.4(7) . .
O14 C61 O13 Zn4 25.2(10) . .
C55 C61 O13 Zn4 -153.1(5) . .
N5 Zn4 O13 C61 -58.4(6) 3_445 .
O11 Zn4 O13 C61 -167.1(5) . .
N3 Zn4 O13 C61 66.1(6) 3_455 .
O15 C62 O16 Zn2 -9.3(10) . .
C60 C62 O16 Zn2 174.4(5) . .
N1 Zn2 O16 C62 -163.9(5) . .
O10 Zn2 O16 C62 23.7(7) . .
O8 Zn2 O16 C62 98.7(5) . .
O12 Zn2 O16 C62 -61.1(5) . .
